data_4024296
loop_
_publ_author_name
'Eric Fillion'
'Ashraf Wilsily'
'Dan Fishlock'

_publ_section_title
;
Probing Persistent Intramolecular C-H...X (X = O, S, Br, Cl, and F)
Bonding in Solution Using Benzyl Meldrum's Acid Derivatives
;
_journal_name_full 'Journal of Organic Chemistry'
_journal_page_first 1259
_journal_page_last 1267
_journal_paper_doi 10.1021/jo802311w
_journal_volume 74
_journal_year 2009
_chemical_formula_sum 'C17 H22 O6'
_chemical_formula_weight 322.35
_chemical_name_systematic
; 
 ? 
;
_space_group_IT_number 60
_symmetry_cell_setting orthorhombic
_symmetry_space_group_name_Hall '-P 2n 2ab'
_symmetry_space_group_name_H-M 'P b c n'
_atom_sites_solution_hydrogens geom
_atom_sites_solution_primary direct
_atom_sites_solution_secondary difmap
_audit_creation_method SHELXL-97
_cell_angle_alpha 90.00
_cell_angle_beta 90.00
_cell_angle_gamma 90.00
_cell_formula_units_Z 8
_cell_length_a 22.5294(12)
_cell_length_b 13.8214(8)
_cell_length_c 10.7410(6)
_cell_measurement_reflns_used 5285
_cell_measurement_temperature 297(1)
_cell_measurement_theta_max 29.99
_cell_measurement_theta_min 2.57
_cell_volume 3344.6(3)
_computing_cell_refinement SAINT
_computing_data_collection SMART
_computing_data_reduction SAINT
_computing_molecular_graphics SHELXTL
_computing_publication_material SHELXTL
_computing_structure_refinement SHELXTL
_computing_structure_solution SHELXTL
_diffrn_ambient_temperature 297(1)
_diffrn_measured_fraction_theta_full 0.999
_diffrn_measured_fraction_theta_max 0.999
_diffrn_measurement_device_type 'Bruker APEX'
_diffrn_measurement_method Omega
_diffrn_radiation_monochromator graphite
_diffrn_radiation_source 'fine-focus sealed tube'
_diffrn_radiation_type MoK\a
_diffrn_radiation_wavelength 0.71073
_diffrn_reflns_av_R_equivalents 0.0591
_diffrn_reflns_av_sigmaI/netI 0.0294
_diffrn_reflns_limit_h_max 27
_diffrn_reflns_limit_h_min -28
_diffrn_reflns_limit_k_max 17
_diffrn_reflns_limit_k_min -17
_diffrn_reflns_limit_l_max 12
_diffrn_reflns_limit_l_min -13
_diffrn_reflns_number 22868
_diffrn_reflns_theta_full 26.37
_diffrn_reflns_theta_max 26.37
_diffrn_reflns_theta_min 1.73
_exptl_absorpt_coefficient_mu 0.097
_exptl_absorpt_correction_type none
_exptl_crystal_colour Colourless
_exptl_crystal_density_diffrn 1.280
_exptl_crystal_density_method 'not measured'
_exptl_crystal_description 'Needle prism fragment'
_exptl_crystal_F_000 1376
_exptl_crystal_size_max 0.50
_exptl_crystal_size_mid 0.22
_exptl_crystal_size_min 0.20
_refine_diff_density_max 0.236
_refine_diff_density_min -0.165
_refine_diff_density_rms 0.036
_refine_ls_extinction_coef 0.0041(7)
_refine_ls_extinction_expression Fc^*^=kFc[1+0.001xFc^2^\l^3^/sin(2\q)]^-1/4^
_refine_ls_extinction_method SHELXL
_refine_ls_goodness_of_fit_ref 1.992
_refine_ls_hydrogen_treatment mixed
_refine_ls_matrix_type full
_refine_ls_number_parameters 219
_refine_ls_number_reflns 3421
_refine_ls_number_restraints 0
_refine_ls_restrained_S_all 1.992
_refine_ls_R_factor_all 0.0662
_refine_ls_R_factor_gt 0.0552
_refine_ls_shift/su_max 0.003
_refine_ls_shift/su_mean 0.000
_refine_ls_structure_factor_coef Fsqd
_refine_ls_weighting_details 'calc w=1/[\s^2^(Fo^2^)+(0.0280P)^2^+0.0000P] where P=(Fo^2^+2Fc^2^)/3'
_refine_ls_weighting_scheme calc
_refine_ls_wR_factor_gt 0.1219
_refine_ls_wR_factor_ref 0.1239
_reflns_number_gt 2761
_reflns_number_total 3421
_reflns_threshold_expression >2sigma(I)
_cod_data_source_file jo802311w_si_005.cif
_cod_data_source_block ef1267rm
_cod_depositor_comments
;
The following automatic conversions were performed:
'_symmetry_cell_setting' value 'Orthorhombic' changed to 'orthorhombic'
according to '/home/saulius/struct/CIF-dictionaries/cif_core.dic'
dictionary named 'cif_core.dic' version 2.4.1 from
2010-06-29.

'_exptl_absorpt_correction_type' value 'None' changed to
'none' according to '/home/saulius/struct/CIF-dictionaries/cif_core.dic'
dictionary named 'cif_core.dic' version 2.4.1 from 2010-06-29.

Automatic conversion script
Id: cif_fix_enum 1527 2010-12-29 10:47:43Z saulius 
;
_cod_original_sg_symbol_H-M Pbcn
_cod_database_code 4024296

loop_
_symmetry_equiv_pos_as_xyz
'x, y, z'
'-x+1/2, -y+1/2, z+1/2'
'-x, y, -z+1/2'
'x+1/2, -y+1/2, -z'
'-x, -y, -z'
'x-1/2, y-1/2, -z-1/2'
'x, -y, z-1/2'
'-x-1/2, y-1/2, z'

loop_
_atom_site_label
_atom_site_type_symbol
_atom_site_fract_x
_atom_site_fract_y
_atom_site_fract_z
_atom_site_U_iso_or_equiv
_atom_site_adp_type
_atom_site_occupancy
_atom_site_symmetry_multiplicity
_atom_site_calc_flag
_atom_site_refinement_flags
_atom_site_disorder_assembly
_atom_site_disorder_group
O1 O 0.09339(6) 0.05569(9) 0.80231(11) 0.0626(4) Uani 1 1 d . . .
C2 C 0.10914(9) -0.00314(14) 0.69809(17) 0.0617(5) Uani 1 1 d . . .
O3 O 0.16174(6) 0.03427(9) 0.64161(12) 0.0640(4) Uani 1 1 d . . .
C4 C 0.16891(8) 0.13023(13) 0.62419(16) 0.0504(4) Uani 1 1 d . . .
C5 C 0.12171(8) 0.19575(13) 0.67874(16) 0.0489(4) Uani 1 1 d . . .
C6 C 0.09558(9) 0.15269(14) 0.79580(18) 0.0620(5) Uani 1 1 d . . .
C7 C 0.12577(12) -0.10012(15) 0.7506(3) 0.0993(8) Uani 1 1 d . . .
H7X H 0.1578 -0.0925 0.8088 0.149 Uiso 1 1 calc R . .
H7Y H 0.1381 -0.1421 0.6843 0.149 Uiso 1 1 calc R . .
H7Z H 0.0921 -0.1278 0.7923 0.149 Uiso 1 1 calc R . .
C8 C 0.05900(10) -0.00664(19) 0.60613(19) 0.0851(7) Uani 1 1 d . . .
H8X H 0.0698 -0.0475 0.5375 0.128 Uiso 1 1 calc R . .
H8Y H 0.0509 0.0575 0.5762 0.128 Uiso 1 1 calc R . .
H8Z H 0.0242 -0.0321 0.6459 0.128 Uiso 1 1 calc R . .
O9 O 0.21129(6) 0.15595(9) 0.56781(13) 0.0680(4) Uani 1 1 d . . .
O10 O 0.07661(9) 0.19629(11) 0.88290(15) 0.1033(6) Uani 1 1 d . . .
C11 C 0.14184(8) 0.30364(13) 0.68949(16) 0.0512(4) Uani 1 1 d . . .
C12 C 0.16307(7) 0.34080(12) 0.56187(15) 0.0462(4) Uani 1 1 d . . .
C13 C 0.21732(8) 0.38876(13) 0.54961(17) 0.0559(5) Uani 1 1 d . . .
H13 H 0.2411 0.3971 0.6196 0.067 Uiso 1 1 calc R . .
C14 C 0.23646(8) 0.42390(14) 0.43720(17) 0.0597(5) Uani 1 1 d . . .
H14 H 0.2723 0.4570 0.4329 0.072 Uiso 1 1 calc R . .
C15 C 0.20360(8) 0.41102(13) 0.33115(17) 0.0544(5) Uani 1 1 d . . .
H15 H 0.2175 0.4336 0.2550 0.065 Uiso 1 1 calc R . .
C16 C 0.14960(7) 0.36420(13) 0.33856(16) 0.0490(4) Uani 1 1 d . . .
C17 C 0.12889(7) 0.33230(12) 0.45433(15) 0.0477(4) Uani 1 1 d . . .
O18 O 0.11397(5) 0.34531(10) 0.23873(11) 0.0629(4) Uani 1 1 d . . .
C19 C 0.13862(9) 0.35837(16) 0.11780(17) 0.0703(6) Uani 1 1 d . . .
H19X H 0.1757 0.3244 0.1123 0.105 Uiso 1 1 calc R . .
H19Y H 0.1451 0.4261 0.1031 0.105 Uiso 1 1 calc R . .
H19Z H 0.1116 0.3335 0.0565 0.105 Uiso 1 1 calc R . .
O20 O 0.07495(5) 0.28420(11) 0.45998(11) 0.0653(4) Uani 1 1 d . . .
C21 C 0.02372(9) 0.3405(2) 0.4286(2) 0.1042(10) Uani 1 1 d . . .
H21X H 0.0237 0.3534 0.3408 0.156 Uiso 1 1 calc R . .
H21Y H 0.0247 0.4005 0.4736 0.156 Uiso 1 1 calc R . .
H21Z H -0.0115 0.3053 0.4505 0.156 Uiso 1 1 calc R . .
C22 C 0.19078(9) 0.30949(15) 0.78849(17) 0.0670(5) Uani 1 1 d . . .
H22X H 0.2004 0.3761 0.8039 0.100 Uiso 1 1 calc R . .
H22Y H 0.2254 0.2760 0.7593 0.100 Uiso 1 1 calc R . .
H22Z H 0.1771 0.2800 0.8641 0.100 Uiso 1 1 calc R . .
C23 C 0.08945(9) 0.36859(14) 0.73044(19) 0.0675(6) Uani 1 1 d . . .
H23X H 0.0554 0.3550 0.6795 0.101 Uiso 1 1 calc R . .
H23Y H 0.1003 0.4354 0.7212 0.101 Uiso 1 1 calc R . .
H23Z H 0.0800 0.3557 0.8160 0.101 Uiso 1 1 calc R . .
H5 H 0.0906(7) 0.1950(10) 0.6205(15) 0.037(4) Uiso 1 1 d . . .

loop_
_atom_site_aniso_label
_atom_site_aniso_U_11
_atom_site_aniso_U_22
_atom_site_aniso_U_33
_atom_site_aniso_U_23
_atom_site_aniso_U_13
_atom_site_aniso_U_12
O1 0.0853(10) 0.0622(8) 0.0403(7) -0.0009(6) 0.0122(6) -0.0083(7)
C2 0.0671(12) 0.0640(12) 0.0540(11) -0.0090(9) 0.0166(9) -0.0073(10)
O3 0.0578(8) 0.0571(8) 0.0771(9) -0.0017(6) 0.0190(6) 0.0017(6)
C4 0.0491(10) 0.0613(12) 0.0409(10) -0.0027(8) 0.0018(8) 0.0048(8)
C5 0.0504(10) 0.0616(11) 0.0347(9) -0.0002(7) 0.0055(8) 0.0037(8)
C6 0.0791(13) 0.0638(12) 0.0430(11) -0.0018(9) 0.0158(9) 0.0004(10)
C7 0.120(2) 0.0627(14) 0.116(2) 0.0079(14) 0.0343(16) -0.0034(14)
C8 0.0782(15) 0.1120(18) 0.0652(14) -0.0287(13) 0.0134(11) -0.0291(13)
O9 0.0586(8) 0.0702(8) 0.0752(9) 0.0010(7) 0.0239(7) 0.0035(7)
O10 0.1678(17) 0.0776(10) 0.0644(10) -0.0074(8) 0.0619(10) -0.0037(10)
C11 0.0564(10) 0.0584(10) 0.0388(9) -0.0022(8) 0.0056(7) 0.0041(8)
C12 0.0450(9) 0.0520(10) 0.0415(10) -0.0018(7) 0.0021(7) 0.0031(7)
C13 0.0529(10) 0.0653(11) 0.0496(11) -0.0062(9) -0.0023(8) -0.0053(9)
C14 0.0511(10) 0.0695(12) 0.0586(12) -0.0047(10) 0.0062(9) -0.0141(9)
C15 0.0550(10) 0.0613(11) 0.0468(10) 0.0023(8) 0.0122(8) -0.0036(9)
C16 0.0450(9) 0.0601(11) 0.0418(10) 0.0003(8) 0.0006(7) 0.0035(8)
C17 0.0374(8) 0.0588(10) 0.0469(10) 0.0021(8) 0.0056(7) 0.0010(7)
O18 0.0527(7) 0.0967(10) 0.0394(7) 0.0073(6) -0.0004(5) -0.0064(7)
C19 0.0688(12) 0.1020(17) 0.0401(11) 0.0006(10) 0.0028(9) -0.0088(11)
O20 0.0420(7) 0.1000(11) 0.0538(8) 0.0130(7) -0.0011(5) -0.0122(6)
C21 0.0420(11) 0.190(3) 0.0801(17) 0.0313(17) 0.0012(11) 0.0130(14)
C22 0.0832(14) 0.0757(13) 0.0421(11) -0.0031(9) -0.0041(9) -0.0051(11)
C23 0.0785(13) 0.0662(12) 0.0579(13) -0.0016(10) 0.0221(10) 0.0119(10)

loop_
_atom_type_symbol
_atom_type_description
_atom_type_scat_dispersion_real
_atom_type_scat_dispersion_imag
_atom_type_scat_source
C C 0.0033 0.0016 'International Tables Vol C Tables 4.2.6.8 and 6.1.1.4'
H H 0.0000 0.0000 'International Tables Vol C Tables 4.2.6.8 and 6.1.1.4'
O O 0.0106 0.0060 'International Tables Vol C Tables 4.2.6.8 and 6.1.1.4'

loop_
_geom_angle_atom_site_label_1
_geom_angle_atom_site_label_2
_geom_angle_atom_site_label_3
_geom_angle
_geom_angle_site_symmetry_1
_geom_angle_site_symmetry_3
_geom_angle_publ_flag
C6 O1 C2 121.21(14) . . ?
O3 C2 O1 109.44(14) . . ?
O3 C2 C8 110.89(16) . . ?
O1 C2 C8 110.30(16) . . ?
O3 C2 C7 106.00(16) . . ?
O1 C2 C7 106.01(17) . . ?
C8 C2 C7 113.96(19) . . ?
C4 O3 C2 120.94(14) . . ?
O9 C4 O3 117.53(15) . . ?
O9 C4 C5 125.72(17) . . ?
O3 C4 C5 116.75(15) . . ?
C6 C5 C4 111.10(15) . . ?
C6 C5 C11 115.30(14) . . ?
C4 C5 C11 113.29(14) . . ?
O10 C6 O1 116.77(17) . . ?
O10 C6 C5 126.43(18) . . ?
O1 C6 C5 116.80(15) . . ?
C22 C11 C12 112.10(15) . . ?
C22 C11 C23 108.71(15) . . ?
C12 C11 C23 107.25(14) . . ?
C22 C11 C5 108.06(15) . . ?
C12 C11 C5 110.03(13) . . ?
C23 C11 C5 110.70(14) . . ?
C17 C12 C13 116.46(15) . . ?
C17 C12 C11 122.56(15) . . ?
C13 C12 C11 120.94(15) . . ?
C14 C13 C12 121.76(17) . . ?
C15 C14 C13 121.08(17) . . ?
C14 C15 C16 119.29(16) . . ?
O18 C16 C15 124.25(15) . . ?
O18 C16 C17 116.21(15) . . ?
C15 C16 C17 119.53(16) . . ?
O20 C17 C12 119.25(14) . . ?
O20 C17 C16 118.83(14) . . ?
C12 C17 C16 121.72(15) . . ?
C16 O18 C19 117.58(14) . . ?
C17 O20 C21 115.83(17) . . ?

loop_
_geom_bond_atom_site_label_1
_geom_bond_atom_site_label_2
_geom_bond_distance
_geom_bond_site_symmetry_2
_geom_bond_publ_flag
O1 C6 1.343(2) . ?
O1 C2 1.428(2) . ?
C2 O3 1.428(2) . ?
C2 C8 1.501(3) . ?
C2 C7 1.502(3) . ?
O3 C4 1.349(2) . ?
C4 O9 1.185(2) . ?
C4 C5 1.515(2) . ?
C5 C6 1.510(2) . ?
C5 C11 1.563(3) . ?
C6 O10 1.192(2) . ?
C11 C22 1.534(3) . ?
C11 C12 1.540(2) . ?
C11 C23 1.547(2) . ?
C12 C17 1.393(2) . ?
C12 C13 1.397(2) . ?
C13 C14 1.371(3) . ?
C14 C15 1.370(3) . ?
C15 C16 1.380(2) . ?
C16 O18 1.365(2) . ?
C16 C17 1.399(2) . ?
C17 O20 1.3865(19) . ?
O18 C19 1.424(2) . ?
O20 C21 1.432(2) . ?

loop_
_cod_related_entry_id
_cod_related_entry_database
_cod_related_entry_code
1 ChemSpider 9613509
